data_7239254
loop_
_publ_author_name
'Afjeh, Soofieh S.'
'Leitch, Alicea A.'
'Korobkov, Ilia'
'Brusso, Jaclyn L.'

_publ_section_title
;
 Optoelectronic and structural properties of a family of thiophene
 functionalized 1,5-dithia-2,4,6,8-tetrazocines
;
_journal_issue 45
_journal_name_full 'RSC Advances'
_journal_page_first 23438
_journal_paper_doi 10.1039/c3ra44044c
_journal_volume 3
_journal_year 2013
_chemical_formula_moiety 'C10 H4 Br2 N4 S4'
_chemical_formula_sum 'C10 H4 Br2 N4 S4'
_chemical_formula_weight 468.23
_space_group_IT_number 14
_space_group_name_Hall '-P 2ybc'
_space_group_name_H-M_alt 'P 1 21/c 1'
_symmetry_cell_setting monoclinic
_symmetry_space_group_name_H-M 'P 1 21/c 1'
_atom_sites_solution_hydrogens geom
_atom_sites_solution_primary direct
_atom_sites_solution_secondary difmap
_audit_creation_method SHELXL-97
_cell_angle_alpha 90.00
_cell_angle_beta 106.9430(10)
_cell_angle_gamma 90.00
_cell_formula_units_Z 2
_cell_length_a 11.23430(10)
_cell_length_b 6.04950(10)
_cell_length_c 11.38010(10)
_cell_measurement_reflns_used 590
_cell_measurement_temperature 296(2)
_cell_measurement_theta_max 30.0
_cell_measurement_theta_min 1.5
_cell_volume 739.843(16)
_computing_cell_refinement ApexII
_computing_data_collection ApexII
_computing_data_reduction ApexII
_computing_molecular_graphics SHELXTL
_computing_publication_material SHELXTL
_computing_structure_refinement 'SHELXL-97 (Sheldrick, 1997)'
_computing_structure_solution 'SHELXS-97 (Sheldrick, 1990)'
_diffrn_ambient_temperature 296(2)
_diffrn_measured_fraction_theta_full 0.998
_diffrn_measured_fraction_theta_max 0.998
_diffrn_measurement_device_type 'Bruker kappa APEX II'
_diffrn_measurement_method 'omega and phi scan'
_diffrn_radiation_monochromator graphite
_diffrn_radiation_source 'fine-focus sealed tube'
_diffrn_radiation_type MoK\a
_diffrn_radiation_wavelength 0.71073
_diffrn_reflns_av_R_equivalents 0.0315
_diffrn_reflns_av_sigmaI/netI 0.0211
_diffrn_reflns_limit_h_max 14
_diffrn_reflns_limit_h_min -14
_diffrn_reflns_limit_k_max 7
_diffrn_reflns_limit_k_min -7
_diffrn_reflns_limit_l_max 14
_diffrn_reflns_limit_l_min -15
_diffrn_reflns_number 11597
_diffrn_reflns_theta_full 28.00
_diffrn_reflns_theta_max 28.00
_diffrn_reflns_theta_min 3.67
_diffrn_standards_decay_% 0.0
_diffrn_standards_interval_count 6
_diffrn_standards_interval_time 1
_diffrn_standards_number 2899
_exptl_absorpt_coefficient_mu 6.035
_exptl_absorpt_correction_T_max 0.8888
_exptl_absorpt_correction_T_min 0.2334
_exptl_absorpt_correction_type empirical
_exptl_absorpt_process_details 'APEX II'
_exptl_crystal_colour orange
_exptl_crystal_density_diffrn 2.102
_exptl_crystal_density_method 'not measured'
_exptl_crystal_description needle
_exptl_crystal_F_000 452
_exptl_crystal_size_max 0.34
_exptl_crystal_size_mid 0.04
_exptl_crystal_size_min 0.02
_refine_diff_density_max 1.069
_refine_diff_density_min -0.780
_refine_diff_density_rms 0.090
_refine_ls_extinction_method none
_refine_ls_goodness_of_fit_ref 1.260
_refine_ls_hydrogen_treatment constr
_refine_ls_matrix_type full
_refine_ls_number_parameters 91
_refine_ls_number_reflns 1771
_refine_ls_number_restraints 0
_refine_ls_restrained_S_all 1.260
_refine_ls_R_factor_all 0.0534
_refine_ls_R_factor_gt 0.0397
_refine_ls_shift/su_max 0.000
_refine_ls_shift/su_mean 0.000
_refine_ls_structure_factor_coef Fsqd
_refine_ls_weighting_details 'calc w=1/[\s^2^(Fo^2^)+(0.0146P)^2^+1.2420P] where P=(Fo^2^+2Fc^2^)/3'
_refine_ls_weighting_scheme calc
_refine_ls_wR_factor_gt 0.0774
_refine_ls_wR_factor_ref 0.0817
_reflns_number_gt 1408
_reflns_number_total 1771
_reflns_threshold_expression >2sigma(I)
_cod_data_source_file c3ra44044c.txt
_cod_data_source_block br585br_0m
_cod_original_cell_volume 739.843(15)
_cod_original_sg_symbol_H-M P2_1/c
_cod_database_code 7239254

loop_
_symmetry_equiv_pos_as_xyz
'x, y, z'
'-x, y+1/2, -z+1/2'
'-x, -y, -z'
'x, -y-1/2, z-1/2'

loop_
_atom_site_label
_atom_site_type_symbol
_atom_site_fract_x
_atom_site_fract_y
_atom_site_fract_z
_atom_site_U_iso_or_equiv
_atom_site_adp_type
_atom_site_occupancy
_atom_site_symmetry_multiplicity
_atom_site_calc_flag
_atom_site_refinement_flags
Br1 Br 0.07705(5) 1.49024(8) 0.32948(4) 0.06359(18) Uani 1 1 d .
S1 S 0.52610(10) 0.59232(18) 0.34903(9) 0.0480(3) Uani 1 1 d .
S2 S 0.26882(9) 1.11020(17) 0.36182(9) 0.0441(2) Uani 1 1 d .
N1 N 0.4338(3) 0.7320(5) 0.3970(3) 0.0409(7) Uani 1 1 d .
N2 N 0.5985(3) 0.3849(5) 0.4126(3) 0.0417(7) Uani 1 1 d .
C1 C 0.1619(3) 1.2467(6) 0.4162(3) 0.0434(9) Uani 1 1 d .
C2 C 0.1483(4) 1.1571(7) 0.5188(4) 0.0529(10) Uani 1 1 d .
H2A H 0.0940 1.2110 0.5600 0.064 Uiso 1 1 calc R
C3 C 0.2258(4) 0.9709(7) 0.5576(4) 0.0496(10) Uani 1 1 d .
H3A H 0.2280 0.8886 0.6272 0.060 Uiso 1 1 calc R
C4 C 0.2967(3) 0.9252(6) 0.4823(3) 0.0375(8) Uani 1 1 d .
C5 C 0.3844(3) 0.7427(6) 0.4898(3) 0.0363(8) Uani 1 1 d .

loop_
_atom_site_aniso_label
_atom_site_aniso_U_11
_atom_site_aniso_U_22
_atom_site_aniso_U_33
_atom_site_aniso_U_23
_atom_site_aniso_U_13
_atom_site_aniso_U_12
Br1 0.0639(3) 0.0568(3) 0.0682(3) 0.0028(2) 0.0162(2) 0.0249(2)
S1 0.0600(6) 0.0507(6) 0.0420(5) 0.0084(4) 0.0288(4) 0.0182(5)
S2 0.0435(5) 0.0474(6) 0.0445(5) 0.0017(4) 0.0175(4) 0.0111(4)
N1 0.0435(17) 0.0423(18) 0.0391(15) 0.0020(14) 0.0154(13) 0.0079(14)
N2 0.0444(18) 0.0440(18) 0.0410(16) -0.0030(14) 0.0191(13) 0.0077(14)
C1 0.0373(19) 0.042(2) 0.049(2) -0.0055(17) 0.0088(16) 0.0121(16)
C2 0.049(2) 0.060(3) 0.057(2) -0.006(2) 0.0255(19) 0.016(2)
C3 0.054(2) 0.057(3) 0.044(2) -0.0027(18) 0.0232(18) 0.010(2)
C4 0.0353(19) 0.041(2) 0.0373(17) -0.0056(15) 0.0116(14) 0.0013(15)
C5 0.0357(18) 0.0360(19) 0.0365(17) -0.0059(15) 0.0091(14) 0.0018(15)

loop_
_atom_type_symbol
_atom_type_description
_atom_type_scat_dispersion_real
_atom_type_scat_dispersion_imag
_atom_type_scat_source
C C 0.0033 0.0016 'International Tables Vol C Tables 4.2.6.8 and 6.1.1.4'
H H 0.0000 0.0000 'International Tables Vol C Tables 4.2.6.8 and 6.1.1.4'
N N 0.0061 0.0033 'International Tables Vol C Tables 4.2.6.8 and 6.1.1.4'
S S 0.1246 0.1234 'International Tables Vol C Tables 4.2.6.8 and 6.1.1.4'
Br Br -0.2901 2.4595 'International Tables Vol C Tables 4.2.6.8 and 6.1.1.4'

loop_
_geom_angle_atom_site_label_1
_geom_angle_atom_site_label_2
_geom_angle_atom_site_label_3
_geom_angle
_geom_angle_site_symmetry_1
N2 S1 N1 125.99(16) .
C1 S2 C4 90.54(18) .
C5 N1 S1 141.3(3) .
C5 N2 S1 142.4(3) 3_666
C2 C1 S2 113.0(3) .
C2 C1 Br1 127.6(3) .
S2 C1 Br1 119.4(2) .
C1 C2 C3 112.3(3) .
C1 C2 H2A 123.9 .
C3 C2 H2A 123.9 .
C4 C3 C2 112.7(4) .
C4 C3 H3A 123.6 .
C2 C3 H3A 123.6 .
C3 C4 C5 128.7(4) .
C3 C4 S2 111.4(3) .
C5 C4 S2 119.9(2) .
N2 C5 N1 130.3(3) 3_666
N2 C5 C4 114.9(3) 3_666
N1 C5 C4 114.8(3) .

loop_
_geom_bond_atom_site_label_1
_geom_bond_atom_site_label_2
_geom_bond_distance
_geom_bond_site_symmetry_2
Br1 C1 1.872(4) .
S1 N2 1.554(3) .
S1 N1 1.555(3) .
S2 C1 1.715(4) .
S2 C4 1.726(4) .
N1 C5 1.331(4) .
N2 C5 1.320(4) 3_666
C1 C2 1.336(5) .
C2 C3 1.413(6) .
C2 H2A 0.9300 .
C3 C4 1.358(5) .
C3 H3A 0.9300 .
C4 C5 1.465(5) .
C5 N2 1.320(4) 3_666
